data_7231571
loop_
_publ_author_name
'Chainok, Kittipong'
'Ponjan, Nutcha'
'Theppitak, Chatphorn'
'Khemthong, Phailyn'
'Kielar, Filip'
'Dungkaew, Winya'
'Zhou, Yan'
'Batten, Stuart R.'

_publ_section_title
;
 Temperature-dependent 3D structures of lanthanide coordination polymers
 based on dicarboxylate mixed ligands
;
_journal_issue 46
_journal_name_full CrystEngComm
_journal_page_first 7446
_journal_paper_doi 10.1039/C8CE01430B
_journal_volume 20
_journal_year 2018
_chemical_formula_moiety 'C9 H8 Dy O8, 0.7(H2 O1)'
_chemical_formula_sum 'C9 H9.4 Dy O8.7'
_chemical_formula_weight 419.27
_space_group_crystal_system monoclinic
_space_group_IT_number 14
_space_group_name_Hall '-P 2ybc'
_space_group_name_H-M_alt 'P 1 21/c 1'
_symmetry_space_group_name_Hall '-P 2ybc'
_symmetry_space_group_name_H-M 'P 1 21/c 1'
_atom_sites_solution_hydrogens geom
_atom_sites_solution_primary dual
_atom_sites_solution_secondary difmap
_audit_creation_date 2018-08-24
_audit_creation_method
;
Olex2 1.2
(compiled 2018.05.29 svn.r3508 for OlexSys, GUI svn.r5506)
;
_audit_update_record
;
2018-08-24 deposited with the CCDC.
2018-09-26 downloaded from the CCDC.
;
_cell_angle_alpha 90.00
_cell_angle_beta 105.9687(15)
_cell_angle_gamma 90.00
_cell_formula_units_Z 4
_cell_length_a 8.2905(3)
_cell_length_b 18.7105(7)
_cell_length_c 7.7970(3)
_cell_measurement_reflns_used 4077
_cell_measurement_temperature 296.0
_cell_measurement_theta_max 26.742
_cell_measurement_theta_min 2.928
_cell_volume 1162.80(8)
_computing_cell_refinement 'SAINT V8.38A (?, 2016)'
_computing_data_reduction 'SAINT V8.38A (?, 2016)'
_computing_molecular_graphics 'Olex2 (Dolomanov et al., 2009)'
_computing_publication_material 'Olex2 (Dolomanov et al., 2009)'
_computing_structure_refinement 'ShelXL (Sheldrick, 2015)'
_computing_structure_solution 'ShelXT (Sheldrick, 2015)'
_diffrn_ambient_temperature 296.0
_diffrn_detector 'Bruker PHOTON 100 area detector'
_diffrn_detector_area_resol_mean 10.5
_diffrn_detector_type 'PHOTON area detector'
_diffrn_measured_fraction_theta_full 0.994
_diffrn_measured_fraction_theta_max 0.994
_diffrn_measurement_device 'four-circle KAPPA diffractometer'
_diffrn_measurement_device_type 'Bruker D8 QUEST CMOS'
_diffrn_measurement_method '\f and \w scans'
_diffrn_radiation_collimation '0.5 mm'
_diffrn_radiation_monochromator 'graphiteDouble Bounce Multilayer Mirror'
_diffrn_radiation_probe x-ray
_diffrn_radiation_type MoK\a
_diffrn_radiation_wavelength 0.71073
_diffrn_reflns_av_R_equivalents 0.0198
_diffrn_reflns_av_unetI/netI 0.0248
_diffrn_reflns_limit_h_max 10
_diffrn_reflns_limit_h_min -10
_diffrn_reflns_limit_k_max 23
_diffrn_reflns_limit_k_min -21
_diffrn_reflns_limit_l_max 9
_diffrn_reflns_limit_l_min -9
_diffrn_reflns_number 6131
_diffrn_reflns_theta_full 26.74
_diffrn_reflns_theta_max 26.74
_diffrn_reflns_theta_min 2.93
_diffrn_source 'microfocus sealed x-ray tube'
_diffrn_source_type 'Incoatec I\mus'
_diffrn_standards_number 0
_exptl_absorpt_coefficient_mu 6.464
_exptl_absorpt_correction_T_max 0.7454
_exptl_absorpt_correction_T_min 0.5938
_exptl_absorpt_correction_type multi-scan
_exptl_absorpt_process_details
'SADABS-2016/2 (Bruker,2016/2) was used for absorption correction. wR2(int) was 0.0611 before and 0.0328 after correction. The Ratio of minimum to maximum transmission is 0.7966. The \l/2 correction factor is Not present.'
_exptl_crystal_colour 'light orange'
_exptl_crystal_colour_modifier light
_exptl_crystal_colour_primary orange
_exptl_crystal_density_diffrn 2.395
_exptl_crystal_density_method 'not measured'
_exptl_crystal_description plate
_exptl_crystal_F_000 796
_exptl_crystal_size_max 0.18
_exptl_crystal_size_mid 0.1
_exptl_crystal_size_min 0.06
_refine_diff_density_max 0.667
_refine_diff_density_min -0.510
_refine_diff_density_rms 0.111
_refine_ls_extinction_method none
_refine_ls_goodness_of_fit_ref 1.049
_refine_ls_hydrogen_treatment mixed
_refine_ls_matrix_type full
_refine_ls_number_parameters 194
_refine_ls_number_reflns 2461
_refine_ls_number_restraints 7
_refine_ls_restrained_S_all 1.048
_refine_ls_R_factor_all 0.0227
_refine_ls_R_factor_gt 0.0188
_refine_ls_shift/su_max 0.003
_refine_ls_shift/su_mean 0.000
_refine_ls_structure_factor_coef Fsqd
_refine_ls_weighting_details 'calc w=1/[\s^2^(Fo^2^)+(0.0207P)^2^+0.6290P] where P=(Fo^2^+2Fc^2^)/3'
_refine_ls_weighting_scheme calc
_refine_ls_wR_factor_gt 0.0427
_refine_ls_wR_factor_ref 0.0441
_reflns_number_gt 2230
_reflns_number_total 2461
_reflns_threshold_expression >2sigma(I)
_cod_data_source_file c8ce01430b2.cif
_cod_data_source_block 14dy
_cod_depositor_comments 'Adding full bibliography for 7231570--7231583.cif.'
_cod_original_cell_volume 1162.79(8)
_cod_original_formula_sum 'C9 H9.40 Dy O8.70'
_cod_database_code 7231571
_olex2_refinement_description
;
1. Fixed Uiso
 At 1.2 times of:
  All C(H) groups
 At 1.5 times of:
  All O(H,H) groups
2. Restrained distances
 O9-H9A = O9-H9B
 0.85 with sigma of 0.02
 O7-H7A = O7-H7B = O8-H8A
 0.84 with sigma of 0.01
 O8-H8B
 0.84 with sigma of 0.01
 H9A-H9B
 1.34 with sigma of 0.04
3. Others
 Fixed Sof: O9(0.7) H9A(0.7) H9B(0.7)
4.a Aromatic/amide H refined with riding coordinates:
 C2(H2), C3(H3), C5(H5), C6(H6)
;
_olex2_submission_special_instructions 'No special instructions were received'

loop_
_space_group_symop_id
_space_group_symop_operation_xyz
1 'x, y, z'
2 '-x, y+1/2, -z+1/2'
3 '-x, -y, -z'
4 'x, -y-1/2, z-1/2'

loop_
_atom_site_label
_atom_site_type_symbol
_atom_site_fract_x
_atom_site_fract_y
_atom_site_fract_z
_atom_site_U_iso_or_equiv
_atom_site_adp_type
_atom_site_occupancy
_atom_site_calc_flag
_atom_site_refinement_flags_posn
Dy1 Dy 0.243261(15) 0.519761(7) 0.761177(16) 0.01374(6) Uani 1 d .
O1 O 0.1678(3) 0.44522(11) 0.5228(3) 0.0260(5) Uani 1 d .
O2 O -0.0213(3) 0.39913(11) 0.2901(3) 0.0257(5) Uani 1 d .
O3 O 0.6031(3) 0.12153(11) 0.6249(3) 0.0249(5) Uani 1 d .
O4 O 0.3851(3) 0.07105(11) 0.4338(3) 0.0268(5) Uani 1 d .
O5 O 0.1980(2) 0.53944(11) 1.0515(3) 0.0224(5) Uani 1 d .
O6 O 0.0016(3) 0.54384(11) 1.1980(3) 0.0198(4) Uani 1 d .
O7 O 0.2496(3) 0.59351(14) 0.5003(3) 0.0316(5) Uani 1 d D
O8 O 0.5105(3) 0.50475(16) 0.6873(3) 0.0319(6) Uani 1 d D
C1 C 0.2079(4) 0.32672(15) 0.4358(4) 0.0188(6) Uani 1 d .
C2 C 0.3696(4) 0.32151(16) 0.5467(4) 0.0236(7) Uani 1 d .
H2 H 0.4238 0.3621 0.6036 0.028 Uiso 1 calc R
C3 C 0.4505(4) 0.25623(16) 0.5731(4) 0.0227(7) Uani 1 d .
H3 H 0.5596 0.2532 0.6468 0.027 Uiso 1 calc R
C4 C 0.3704(4) 0.19521(15) 0.4905(4) 0.0190(6) Uani 1 d .
C5 C 0.2096(4) 0.20032(16) 0.3790(4) 0.0271(7) Uani 1 d .
H5 H 0.1555 0.1597 0.3226 0.033 Uiso 1 calc R
C6 C 0.1287(4) 0.26546(17) 0.3510(5) 0.0283(7) Uani 1 d .
H6 H 0.0207 0.2686 0.2749 0.034 Uiso 1 calc R
C7 C 0.1119(4) 0.39541(15) 0.4145(4) 0.0177(6) Uani 1 d .
C8 C 0.4587(4) 0.12416(14) 0.5178(4) 0.0174(6) Uani 1 d .
C9 C 0.0583(4) 0.52415(15) 1.0718(4) 0.0172(6) Uani 1 d .
O9 O 0.2082(6) 0.7605(3) 0.5295(8) 0.0745(15) Uani 0.70 d D
H9A H 0.193(10) 0.800(3) 0.573(10) 0.112 Uiso 0.70 d DR
H9B H 0.133(8) 0.753(4) 0.433(7) 0.112 Uiso 0.70 d DR
H7A H 0.250(6) 0.6382(6) 0.508(7) 0.076(17) Uiso 1 d D
H7B H 0.176(4) 0.584(2) 0.404(3) 0.052(13) Uiso 1 d D
H8A H 0.598(3) 0.489(2) 0.758(5) 0.061(15) Uiso 1 d D
H8B H 0.553(7) 0.529(3) 0.620(6) 0.11(2) Uiso 1 d D

loop_
_atom_site_aniso_label
_atom_site_aniso_U_11
_atom_site_aniso_U_22
_atom_site_aniso_U_33
_atom_site_aniso_U_23
_atom_site_aniso_U_13
_atom_site_aniso_U_12
Dy1 0.01200(8) 0.01202(8) 0.01542(8) -0.00049(5) 0.00076(6) -0.00012(5)
O1 0.0318(12) 0.0179(11) 0.0233(11) -0.0073(9) -0.0006(10) 0.0060(10)
O2 0.0191(11) 0.0187(11) 0.0330(12) -0.0010(9) -0.0034(10) 0.0049(9)
O3 0.0192(10) 0.0183(11) 0.0318(12) -0.0001(9) -0.0019(10) 0.0066(9)
O4 0.0279(12) 0.0146(11) 0.0319(12) -0.0047(9) -0.0015(10) 0.0011(9)
O5 0.0145(10) 0.0316(12) 0.0202(11) -0.0038(9) 0.0034(9) -0.0050(9)
O6 0.0190(10) 0.0213(11) 0.0186(10) -0.0028(9) 0.0046(9) -0.0032(9)
O7 0.0328(14) 0.0346(15) 0.0216(12) 0.0048(11) -0.0023(11) -0.0045(12)
O8 0.0180(12) 0.0534(16) 0.0221(13) 0.0006(12) 0.0016(11) 0.0061(12)
C1 0.0198(15) 0.0157(14) 0.0188(15) -0.0012(12) 0.0017(13) 0.0044(12)
C2 0.0223(16) 0.0154(14) 0.0276(17) -0.0075(13) -0.0024(14) 0.0009(13)
C3 0.0155(14) 0.0200(15) 0.0260(16) -0.0026(13) -0.0053(13) 0.0037(12)
C4 0.0189(15) 0.0147(14) 0.0215(15) -0.0003(12) 0.0022(13) 0.0014(12)
C5 0.0224(16) 0.0167(15) 0.0345(18) -0.0058(14) -0.0052(15) 0.0013(13)
C6 0.0193(15) 0.0225(17) 0.0348(19) -0.0036(14) -0.0066(15) 0.0054(13)
C7 0.0204(15) 0.0136(14) 0.0195(14) 0.0012(11) 0.0060(13) 0.0026(12)
C8 0.0163(14) 0.0147(14) 0.0195(15) 0.0010(12) 0.0021(12) 0.0016(12)
C9 0.0152(14) 0.0155(14) 0.0187(15) 0.0033(11) 0.0012(12) 0.0017(11)
O9 0.043(3) 0.105(4) 0.066(4) 0.016(3) -0.001(3) 0.005(3)

loop_
_atom_type_symbol
_atom_type_description
_atom_type_scat_dispersion_real
_atom_type_scat_dispersion_imag
_atom_type_scat_source
C C 0.0033 0.0016 'International Tables Vol C Tables 4.2.6.8 and 6.1.1.4'
H H 0.0000 0.0000 'International Tables Vol C Tables 4.2.6.8 and 6.1.1.4'
Dy Dy -0.1892 4.4098 'International Tables Vol C Tables 4.2.6.8 and 6.1.1.4'
O O 0.0106 0.0060 'International Tables Vol C Tables 4.2.6.8 and 6.1.1.4'

loop_
_geom_angle_atom_site_label_1
_geom_angle_atom_site_label_2
_geom_angle_atom_site_label_3
_geom_angle
_geom_angle_site_symmetry_1
_geom_angle_site_symmetry_3
O1 Dy1 O2 103.47(7) . 3_566
O1 Dy1 O3 144.49(8) . 2_656
O1 Dy1 O4 90.37(8) . 4_566
O1 Dy1 O5 141.26(7) . .
O1 Dy1 O6 75.89(7) . 3_567
O1 Dy1 O7 74.48(8) . .
O1 Dy1 O8 78.50(8) . .
O2 Dy1 O5 75.15(7) 3_566 .
O2 Dy1 O6 72.27(7) 3_566 3_567
O2 Dy1 O7 71.95(8) 3_566 .
O2 Dy1 O8 138.99(9) 3_566 .
O3 Dy1 O2 81.73(7) 2_656 3_566
O3 Dy1 O5 74.23(7) 2_656 .
O3 Dy1 O6 137.27(7) 2_656 3_567
O3 Dy1 O7 73.97(8) 2_656 .
O3 Dy1 O8 75.43(9) 2_656 .
O4 Dy1 O2 147.06(8) 4_566 3_566
O4 Dy1 O3 104.18(8) 4_566 2_656
O4 Dy1 O5 75.48(8) 4_566 .
O4 Dy1 O6 82.69(7) 4_566 3_567
O4 Dy1 O7 140.99(9) 4_566 .
O4 Dy1 O8 72.62(9) 4_566 .
O5 Dy1 O6 66.75(7) . 3_567
O5 Dy1 O7 136.76(8) . .
O5 Dy1 O8 128.22(8) . .
O6 Dy1 O7 125.78(8) 3_567 .
O6 Dy1 O8 144.03(7) 3_567 .
O8 Dy1 O7 69.24(9) . .
C7 O1 Dy1 166.7(2) . .
C7 O2 Dy1 130.77(18) . 3_566
C8 O3 Dy1 127.32(18) . 2_646
C8 O4 Dy1 175.4(2) . 4_565
C9 O5 Dy1 118.21(18) . .
C9 O6 Dy1 117.47(18) . 3_567
Dy1 O7 H7A 120(3) . .
Dy1 O7 H7B 116(3) . .
H7A O7 H7B 105(4) . .
Dy1 O8 H8A 124(3) . .
Dy1 O8 H8B 130(4) . .
H8A O8 H8B 99(5) . .
C2 C1 C6 119.2(3) . .
C2 C1 C7 121.6(3) . .
C6 C1 C7 119.1(3) . .
C1 C2 H2 119.9 . .
C3 C2 C1 120.2(3) . .
C3 C2 H2 119.9 . .
C2 C3 H3 119.8 . .
C2 C3 C4 120.5(3) . .
C4 C3 H3 119.8 . .
C3 C4 C8 120.6(3) . .
C5 C4 C3 119.5(3) . .
C5 C4 C8 119.9(3) . .
C4 C5 H5 119.9 . .
C6 C5 C4 120.3(3) . .
C6 C5 H5 119.9 . .
C1 C6 H6 119.8 . .
C5 C6 C1 120.4(3) . .
C5 C6 H6 119.8 . .
O1 C7 C1 118.4(3) . .
O2 C7 O1 124.2(3) . .
O2 C7 C1 117.5(2) . .
O3 C8 C4 117.8(2) . .
O4 C8 O3 123.6(3) . .
O4 C8 C4 118.6(3) . .
O5 C9 O6 126.4(3) . .
O5 C9 C9 117.3(3) . 3_567
O6 C9 C9 116.3(3) . 3_567
H9A O9 H9B 110(5) . .

loop_
_geom_bond_atom_site_label_1
_geom_bond_atom_site_label_2
_geom_bond_distance
_geom_bond_site_symmetry_2
Dy1 O1 2.270(2) .
Dy1 O2 2.333(2) 3_566
Dy1 O3 2.327(2) 2_656
Dy1 O4 2.283(2) 4_566
Dy1 O5 2.422(2) .
Dy1 O6 2.448(2) 3_567
Dy1 O7 2.471(2) .
Dy1 O8 2.454(2) .
O1 C7 1.257(3) .
O2 Dy1 2.333(2) 3_566
O2 C7 1.256(3) .
O3 Dy1 2.327(2) 2_646
O3 C8 1.258(3) .
O4 Dy1 2.283(2) 4_565
O4 C8 1.253(3) .
O5 C9 1.245(3) .
O6 Dy1 2.448(2) 3_567
O6 C9 1.256(4) .
O7 H7A 0.838(10) .
O7 H7B 0.843(10) .
O8 H8A 0.836(10) .
O8 H8B 0.837(10) .
C1 C2 1.384(4) .
C1 C6 1.394(4) .
C1 C7 1.497(4) .
C2 H2 0.9300 .
C2 C3 1.382(4) .
C3 H3 0.9300 .
C3 C4 1.387(4) .
C4 C5 1.380(4) .
C4 C8 1.505(4) .
C5 H5 0.9300 .
C5 C6 1.379(4) .
C6 H6 0.9300 .
C9 C9 1.552(6) 3_567
O9 H9A 0.84(2) .
O9 H9B 0.84(2) .

loop_
_geom_hbond_atom_site_label_D
_geom_hbond_atom_site_label_H
_geom_hbond_atom_site_label_A
_geom_hbond_distance_DH
_geom_hbond_distance_HA
_geom_hbond_distance_DA
_geom_hbond_angle_DHA
_geom_hbond_site_symmetry_A
O7 H7A O9 0.838(10) 2.329(14) 3.159(6) 171(5) .
O7 H7B O6 0.843(10) 1.993(13) 2.825(3) 169(4) 1_554
O8 H8A O5 0.836(10) 1.990(12) 2.822(3) 173(4) 3_667

loop_
_geom_torsion_atom_site_label_1
_geom_torsion_atom_site_label_2
_geom_torsion_atom_site_label_3
_geom_torsion_atom_site_label_4
_geom_torsion
_geom_torsion_site_symmetry_1
_geom_torsion_site_symmetry_4
Dy1 O1 C7 O2 101.5(9) . .
Dy1 O1 C7 C1 -77.5(9) . .
Dy1 O2 C7 O1 -14.8(4) 3_566 .
Dy1 O2 C7 C1 164.22(18) 3_566 .
Dy1 O3 C8 O4 -11.6(4) 2_646 .
Dy1 O3 C8 C4 168.20(18) 2_646 .
Dy1 O4 C8 O3 -140(2) 4_565 .
Dy1 O4 C8 C4 40(3) 4_565 .
Dy1 O5 C9 O6 -164.4(2) . .
Dy1 O5 C9 C9 15.8(4) . 3_567
Dy1 O6 C9 O5 -164.6(2) 3_567 .
Dy1 O6 C9 C9 15.3(4) 3_567 3_567
O1 Dy1 O5 C9 -33.1(3) . .
O2 Dy1 O1 C7 -93.2(9) 3_566 .
O2 Dy1 O5 C9 60.1(2) 3_566 .
O3 Dy1 O1 C7 172.1(8) 2_656 .
O3 Dy1 O5 C9 145.5(2) 2_656 .
O4 Dy1 O1 C7 56.6(9) 4_566 .
O4 Dy1 O5 C9 -104.9(2) 4_566 .
O5 Dy1 O1 C7 -10.3(9) . .
O6 Dy1 O1 C7 -25.8(9) 3_567 .
O6 Dy1 O5 C9 -16.70(19) 3_567 .
O7 Dy1 O1 C7 -159.8(9) . .
O7 Dy1 O5 C9 101.5(2) . .
O8 Dy1 O1 C7 128.8(9) . .
O8 Dy1 O5 C9 -158.2(2) . .
C1 C2 C3 C4 -0.7(5) . .
C2 C1 C6 C5 0.9(5) . .
C2 C1 C7 O1 -12.7(4) . .
C2 C1 C7 O2 168.2(3) . .
C2 C3 C4 C5 1.0(5) . .
C2 C3 C4 C8 179.5(3) . .
C3 C4 C5 C6 -0.5(5) . .
C3 C4 C8 O3 3.8(4) . .
C3 C4 C8 O4 -176.4(3) . .
C4 C5 C6 C1 -0.5(5) . .
C5 C4 C8 O3 -177.8(3) . .
C5 C4 C8 O4 2.0(4) . .
C6 C1 C2 C3 -0.3(5) . .
C6 C1 C7 O1 163.0(3) . .
C6 C1 C7 O2 -16.1(4) . .
C7 C1 C2 C3 175.5(3) . .
C7 C1 C6 C5 -175.0(3) . .
C8 C4 C5 C6 -178.9(3) . .
